data_4129833
loop_
_publ_author_name
'Catalano, Luca'
'P\'erez-Estrada, Salvador'
'Terraneo, Giancarlo'
'Pilati, Tullio'
'Resnati, Giuseppe'
'Metrangolo, Pierangelo'
'Garcia-Garibay, Miguel A'

_publ_section_title
;
 Dynamic Characterization of Crystalline Supramolecular Rotors Assembled
 through Halogen Bonding.
;
_journal_issue 49
_journal_name_full 'Journal of the American Chemical Society'
_journal_page_first 15386
_journal_page_last 15389
_journal_paper_doi 10.1021/jacs.5b10776
_journal_volume 137
_journal_year 2015
_chemical_formula_moiety 'C6 H12 N2, 2(C6 H3 F2 I)'
_chemical_formula_sum 'C18 H18 F4 I2 N2'
_chemical_formula_weight 592.14
_space_group_IT_number 14
_space_group_name_Hall '-P 2yn'
_space_group_name_H-M_alt 'P 1 21/n 1'
_symmetry_cell_setting monoclinic
_symmetry_Int_Tables_number 14
_symmetry_space_group_name_Hall '-P 2yn'
_symmetry_space_group_name_H-M 'P 1 21/n 1'
_atom_sites_solution_hydrogens geom
_atom_sites_solution_primary direct
_atom_sites_solution_secondary difmap
_audit_creation_method SHELXL-97
_cell_angle_alpha 90.00
_cell_angle_beta 93.56(2)
_cell_angle_gamma 90.00
_cell_formula_units_Z 4
_cell_length_a 6.6183(10)
_cell_length_b 30.067(5)
_cell_length_c 10.0093(16)
_cell_measurement_reflns_used 9973
_cell_measurement_temperature 103(2)
_cell_measurement_theta_max 29.02
_cell_measurement_theta_min 2.65
_cell_volume 1987.9(5)
_computing_cell_refinement 'Bruker SAINT'
_computing_data_collection 'Bruker APEX2'
_computing_data_reduction 'Bruker SAINT'
_computing_molecular_graphics
;
ORTEP-3 (Farrugia, L.J. (1997) Jour. Appl. Cryst. 30, 565)
Mercury (Macrae, C. F., Edgington, P. R., McCabe, P., Pidcock, E., 
Shields, G. P., Taylor, R., Towler, M. & van de Streek, J. (2006). 
J. Appl. Cryst. 39, 453-457
;
_computing_publication_material SHELXL
_computing_structure_refinement
;
SHELXL (Sheldrick, G. M. (2008). Acta Cryst. A64, 112-122)
;
_computing_structure_solution
;
SHELXS (Sheldrick, G. M. (2008). Acta Cryst. A64, 112-122)
;
_diffrn_ambient_temperature 103(2)
_diffrn_measured_fraction_theta_full 0.995
_diffrn_measured_fraction_theta_max 0.995
_diffrn_measurement_device_type 'Bruker APEX-II CCD'
_diffrn_measurement_method '\f and \w scans'
_diffrn_radiation_monochromator graphite
_diffrn_radiation_source 'fine-focus sealed tube'
_diffrn_radiation_type MoK\a
_diffrn_radiation_wavelength 0.71073
_diffrn_reflns_av_R_equivalents 0.0358
_diffrn_reflns_av_sigmaI/netI 0.0250
_diffrn_reflns_limit_h_max 9
_diffrn_reflns_limit_h_min -9
_diffrn_reflns_limit_k_max 43
_diffrn_reflns_limit_k_min -42
_diffrn_reflns_limit_l_max 12
_diffrn_reflns_limit_l_min -14
_diffrn_reflns_number 35159
_diffrn_reflns_theta_full 30.60
_diffrn_reflns_theta_max 30.60
_diffrn_reflns_theta_min 2.15
_diffrn_standards_decay_% 0.00
_exptl_absorpt_coefficient_mu 3.204
_exptl_absorpt_correction_T_max 0.5001
_exptl_absorpt_correction_T_min 0.3660
_exptl_absorpt_correction_type multi-scan
_exptl_absorpt_process_details 'Bruker (2001). SADABS. Bruker AXS Inc., Madison, Wisconsin, USA.'
_exptl_crystal_colour colourless
_exptl_crystal_density_diffrn 1.978
_exptl_crystal_density_method 'not measured'
_exptl_crystal_description 'long prism'
_exptl_crystal_F_000 1128
_exptl_crystal_size_max 0.45
_exptl_crystal_size_mid 0.13
_exptl_crystal_size_min 0.06
_refine_diff_density_max 0.658
_refine_diff_density_min -1.060
_refine_diff_density_rms 0.105
_refine_ls_extinction_method none
_refine_ls_goodness_of_fit_ref 1.187
_refine_ls_hydrogen_treatment noref
_refine_ls_matrix_type full
_refine_ls_number_parameters 235
_refine_ls_number_reflns 6102
_refine_ls_number_restraints 0
_refine_ls_restrained_S_all 1.187
_refine_ls_R_factor_all 0.0329
_refine_ls_R_factor_gt 0.0278
_refine_ls_shift/su_max 0.001
_refine_ls_shift/su_mean 0.000
_refine_ls_structure_factor_coef Fsqd
_refine_ls_weighting_details 'w=1/[\s^2^(Fo^2^)+(0.0142P)^2^+2.4955P] where P=(Fo^2^+2Fc^2^)/3'
_refine_ls_weighting_scheme calc
_refine_ls_wR_factor_gt 0.0548
_refine_ls_wR_factor_ref 0.0563
_reflns_number_gt 5528
_reflns_number_total 6102
_reflns_threshold_expression 'I > 2\s(I)'
_cod_data_source_file ja5b10776_si_009.cif
_cod_data_source_block luc06_6_103k
_cod_depositor_comments
;
The following automatic conversions were performed:

data item '_symmetry_cell_setting' value 'Monoclinic' was changed to
'monoclinic' in accordance with the
/home/saulius/struct/COD-crude-data/automatic-downloads/DataCite-retrospective/ACS/depositions/lib/dictionaries/cif_core.dic
dictionary named 'cif_core.dic' version 2.4.2 last updated on
2011-04-26.

Automatic conversion script
Id: cif_fix_values 6909 2019-04-08 15:41:33Z antanas 
;
_cod_original_sg_symbol_H-M 'P 21/n'
_cod_database_code 4129833

loop_
_symmetry_equiv_pos_as_xyz
'x, y, z'
'-x+1/2, y+1/2, -z+1/2'
'-x, -y, -z'
'x-1/2, -y-1/2, z-1/2'

loop_
_atom_site_label
_atom_site_type_symbol
_atom_site_fract_x
_atom_site_fract_y
_atom_site_fract_z
_atom_site_U_iso_or_equiv
_atom_site_adp_type
_atom_site_occupancy
_atom_site_symmetry_multiplicity
_atom_site_calc_flag
_atom_site_refinement_flags
I1 I 0.85853(2) 0.650156(5) 0.410449(16) 0.01848(4) Uani 1 1 d .
F1 F 1.2845(3) 0.68722(6) 0.33375(17) 0.0323(4) Uani 1 1 d .
F2 F 0.8199(2) 0.71848(6) 0.65705(18) 0.0341(4) Uani 1 1 d .
C1 C 1.0464(4) 0.70090(8) 0.4933(2) 0.0177(4) Uani 1 1 d .
C2 C 1.2302(4) 0.71076(8) 0.4417(3) 0.0213(5) Uani 1 1 d .
C3 C 1.3613(4) 0.74302(9) 0.4936(3) 0.0261(6) Uani 1 1 d .
H3 H 1.4869 0.7484 0.4554 0.031 Uiso 1 1 calc R
C4 C 1.3054(4) 0.76718(9) 0.6020(3) 0.0243(5) Uani 1 1 d .
H4 H 1.3937 0.7894 0.6396 0.029 Uiso 1 1 calc R
C5 C 1.1215(4) 0.75938(9) 0.6569(3) 0.0222(5) Uani 1 1 d .
H5 H 1.0815 0.7765 0.7305 0.027 Uiso 1 1 calc R
C6 C 0.9981(4) 0.72644(9) 0.6027(3) 0.0206(5) Uani 1 1 d .
I2 I 0.12327(2) 0.444940(5) 0.179282(17) 0.02191(4) Uani 1 1 d .
F3 F -0.2136(3) 0.41227(6) 0.36878(16) 0.0322(4) Uani 1 1 d .
F4 F 0.0283(3) 0.36889(6) -0.04201(18) 0.0343(4) Uani 1 1 d .
C7 C -0.0852(4) 0.39188(8) 0.1644(3) 0.0193(5) Uani 1 1 d .
C8 C -0.2235(4) 0.38518(9) 0.2606(3) 0.0233(5) Uani 1 1 d .
C9 C -0.3691(4) 0.35279(10) 0.2514(3) 0.0300(6) Uani 1 1 d .
H9 H -0.4616 0.3494 0.3196 0.036 Uiso 1 1 calc R
C10 C -0.3791(4) 0.32501(10) 0.1403(3) 0.0302(6) Uani 1 1 d .
H10 H -0.4792 0.3024 0.1320 0.036 Uiso 1 1 calc R
C11 C -0.2439(4) 0.33020(9) 0.0418(3) 0.0273(6) Uani 1 1 d .
H11 H -0.2494 0.3113 -0.0343 0.033 Uiso 1 1 calc R
C12 C -0.1011(4) 0.36332(8) 0.0561(3) 0.0225(5) Uani 1 1 d .
N1 N 0.6198(3) 0.58377(7) 0.3012(2) 0.0188(4) Uani 1 1 d .
N2 N 0.3839(3) 0.51991(7) 0.2239(2) 0.0234(4) Uani 1 1 d .
C13 C 0.4737(4) 0.57466(9) 0.4023(2) 0.0203(5) Uani 1 1 d .
H13A H 0.3929 0.6017 0.4173 0.024 Uiso 1 1 calc R
H13B H 0.5469 0.5665 0.4881 0.024 Uiso 1 1 calc R
C14 C 0.3323(4) 0.53638(10) 0.3550(3) 0.0301(6) Uani 1 1 d .
H14A H 0.3437 0.5118 0.4209 0.036 Uiso 1 1 calc R
H14B H 0.1904 0.5470 0.3495 0.036 Uiso 1 1 calc R
C15 C 0.5952(5) 0.50474(12) 0.2369(5) 0.0520(11) Uani 1 1 d .
H15A H 0.6340 0.4927 0.1500 0.062 Uiso 1 1 calc R
H15B H 0.6086 0.4806 0.3040 0.062 Uiso 1 1 calc R
C16 C 0.7381(4) 0.54326(9) 0.2802(3) 0.0283(6) Uani 1 1 d .
H16A H 0.8166 0.5352 0.3642 0.034 Uiso 1 1 calc R
H16B H 0.8346 0.5487 0.2103 0.034 Uiso 1 1 calc R
C17 C 0.5063(4) 0.59577(9) 0.1753(3) 0.0255(5) Uani 1 1 d .
H17A H 0.6018 0.6021 0.1054 0.031 Uiso 1 1 calc R
H17B H 0.4253 0.6229 0.1888 0.031 Uiso 1 1 calc R
C18 C 0.3648(6) 0.55700(11) 0.1297(3) 0.0408(8) Uani 1 1 d .
H18A H 0.2229 0.5676 0.1230 0.049 Uiso 1 1 calc R
H18B H 0.3993 0.5468 0.0399 0.049 Uiso 1 1 calc R

loop_
_atom_site_aniso_label
_atom_site_aniso_U_11
_atom_site_aniso_U_22
_atom_site_aniso_U_33
_atom_site_aniso_U_23
_atom_site_aniso_U_13
_atom_site_aniso_U_12
I1 0.01819(7) 0.01885(8) 0.01840(8) 0.00103(6) 0.00119(5) -0.00300(5)
F1 0.0317(9) 0.0327(9) 0.0345(9) -0.0171(7) 0.0186(7) -0.0100(7)
F2 0.0210(8) 0.0498(11) 0.0331(9) -0.0135(8) 0.0145(7) -0.0090(7)
C1 0.0179(11) 0.0163(11) 0.0189(12) 0.0004(9) 0.0003(9) -0.0006(8)
C2 0.0239(12) 0.0179(11) 0.0231(13) -0.0044(9) 0.0089(10) -0.0023(9)
C3 0.0237(12) 0.0233(12) 0.0325(14) -0.0061(11) 0.0130(11) -0.0094(10)
C4 0.0276(13) 0.0215(12) 0.0242(13) -0.0044(10) 0.0049(10) -0.0064(10)
C5 0.0243(12) 0.0258(13) 0.0167(12) -0.0040(10) 0.0042(9) 0.0002(10)
C6 0.0171(11) 0.0247(12) 0.0206(12) 0.0009(9) 0.0046(9) 0.0015(9)
I2 0.01856(7) 0.01999(8) 0.02710(9) -0.00250(6) 0.00097(6) -0.00043(6)
F3 0.0380(10) 0.0382(10) 0.0212(8) -0.0024(7) 0.0083(7) 0.0016(8)
F4 0.0369(9) 0.0317(9) 0.0362(10) -0.0122(7) 0.0174(8) -0.0060(7)
C7 0.0174(11) 0.0172(11) 0.0234(12) 0.0013(9) 0.0019(9) 0.0019(9)
C8 0.0235(12) 0.0243(13) 0.0219(13) 0.0039(10) 0.0010(10) 0.0049(10)
C9 0.0227(13) 0.0317(15) 0.0357(16) 0.0114(12) 0.0024(11) -0.0019(11)
C10 0.0234(13) 0.0256(14) 0.0410(17) 0.0070(12) -0.0021(12) -0.0036(10)
C11 0.0303(14) 0.0188(12) 0.0320(15) -0.0020(10) -0.0040(11) -0.0003(10)
C12 0.0245(12) 0.0187(12) 0.0248(13) 0.0002(10) 0.0045(10) 0.0020(9)
N1 0.0175(9) 0.0205(10) 0.0188(10) -0.0018(8) 0.0026(8) -0.0016(8)
N2 0.0201(10) 0.0214(11) 0.0284(12) -0.0047(9) -0.0019(9) -0.0018(8)
C13 0.0219(11) 0.0238(12) 0.0156(11) -0.0010(9) 0.0038(9) -0.0039(9)
C14 0.0281(14) 0.0334(15) 0.0287(15) -0.0007(12) 0.0004(11) -0.0125(12)
C15 0.0217(14) 0.0338(17) 0.100(3) -0.032(2) -0.0005(17) 0.0043(13)
C16 0.0143(11) 0.0295(14) 0.0415(17) -0.0078(12) 0.0040(11) 0.0015(10)
C17 0.0296(14) 0.0274(14) 0.0195(13) 0.0012(10) 0.0013(10) -0.0060(11)
C18 0.052(2) 0.0448(19) 0.0241(15) 0.0070(13) -0.0105(14) -0.0207(16)

loop_
_atom_type_symbol
_atom_type_description
_atom_type_scat_dispersion_real
_atom_type_scat_dispersion_imag
_atom_type_scat_source
C C 0.0033 0.0016 'International Tables Vol C Tables 4.2.6.8 and 6.1.1.4'
H H 0.0000 0.0000 'International Tables Vol C Tables 4.2.6.8 and 6.1.1.4'
N N 0.0061 0.0033 'International Tables Vol C Tables 4.2.6.8 and 6.1.1.4'
F F 0.0171 0.0103 'International Tables Vol C Tables 4.2.6.8 and 6.1.1.4'
I I -0.4742 1.8119 'International Tables Vol C Tables 4.2.6.8 and 6.1.1.4'

loop_
_geom_angle_atom_site_label_1
_geom_angle_atom_site_label_2
_geom_angle_atom_site_label_3
_geom_angle
C2 C1 C6 115.2(2)
C2 C1 I1 121.31(18)
C6 C1 I1 123.47(18)
F1 C2 C3 118.3(2)
F1 C2 C1 117.9(2)
C3 C2 C1 123.8(2)
C4 C3 C2 118.3(2)
C4 C3 H3 120.8
C2 C3 H3 120.8
C3 C4 C5 120.6(2)
C3 C4 H4 119.7
C5 C4 H4 119.7
C6 C5 C4 118.7(2)
C6 C5 H5 120.6
C4 C5 H5 120.6
F2 C6 C5 118.8(2)
F2 C6 C1 117.9(2)
C5 C6 C1 123.3(2)
C12 C7 C8 115.7(2)
C12 C7 I2 122.93(19)
C8 C7 I2 121.25(19)
F3 C8 C9 118.8(3)
F3 C8 C7 117.9(2)
C9 C8 C7 123.3(3)
C8 C9 C10 118.7(3)
C8 C9 H9 120.7
C10 C9 H9 120.7
C11 C10 C9 120.2(3)
C11 C10 H10 119.9
C9 C10 H10 119.9
C12 C11 C10 118.7(3)
C12 C11 H11 120.7
C10 C11 H11 120.7
F4 C12 C11 118.4(2)
F4 C12 C7 118.1(2)
C11 C12 C7 123.4(3)
C13 N1 C16 108.8(2)
C13 N1 C17 108.2(2)
C16 N1 C17 109.2(2)
C18 N2 C14 107.8(2)
C18 N2 C15 109.8(3)
C14 N2 C15 107.4(3)
N1 C13 C14 109.9(2)
N1 C13 H13A 109.7
C14 C13 H13A 109.7
N1 C13 H13B 109.7
C14 C13 H13B 109.7
H13A C13 H13B 108.2
N2 C14 C13 111.0(2)
N2 C14 H14A 109.4
C13 C14 H14A 109.4
N2 C14 H14B 109.4
C13 C14 H14B 109.4
H14A C14 H14B 108.0
N2 C15 C16 110.8(2)
N2 C15 H15A 109.5
C16 C15 H15A 109.5
N2 C15 H15B 109.5
C16 C15 H15B 109.5
H15A C15 H15B 108.1
N1 C16 C15 109.9(2)
N1 C16 H16A 109.7
C15 C16 H16A 109.7
N1 C16 H16B 109.7
C15 C16 H16B 109.7
H16A C16 H16B 108.2
N1 C17 C18 109.6(2)
N1 C17 H17A 109.7
C18 C17 H17A 109.7
N1 C17 H17B 109.7
C18 C17 H17B 109.7
H17A C17 H17B 108.2
N2 C18 C17 111.0(2)
N2 C18 H18A 109.4
C17 C18 H18A 109.4
N2 C18 H18B 109.4
C17 C18 H18B 109.4
H18A C18 H18B 108.0

loop_
_geom_bond_atom_site_label_1
_geom_bond_atom_site_label_2
_geom_bond_distance
I1 C1 2.106(2)
F1 C2 1.359(3)
F2 C6 1.351(3)
C1 C2 1.383(3)
C1 C6 1.391(3)
C2 C3 1.381(4)
C3 C4 1.375(4)
C3 H3 0.9500
C4 C5 1.386(4)
C4 H4 0.9500
C5 C6 1.373(4)
C5 H5 0.9500
I2 C7 2.108(2)
F3 C8 1.353(3)
F4 C12 1.353(3)
C7 C12 1.382(4)
C7 C8 1.385(4)
C8 C9 1.369(4)
C9 C10 1.389(4)
C9 H9 0.9500
C10 C11 1.381(4)
C10 H10 0.9500
C11 C12 1.374(4)
C11 H11 0.9500
N1 C13 1.468(3)
N1 C16 1.470(3)
N1 C17 1.471(3)
N2 C18 1.461(4)
N2 C14 1.462(4)
N2 C15 1.469(4)
C13 C14 1.540(4)
C13 H13A 0.9900
C13 H13B 0.9900
C14 H14A 0.9900
C14 H14B 0.9900
C15 C16 1.541(4)
C15 H15A 0.9900
C15 H15B 0.9900
C16 H16A 0.9900
C16 H16B 0.9900
C17 C18 1.547(4)
C17 H17A 0.9900
C17 H17B 0.9900
C18 H18A 0.9900
C18 H18B 0.9900

loop_
_geom_torsion_atom_site_label_1
_geom_torsion_atom_site_label_2
_geom_torsion_atom_site_label_3
_geom_torsion_atom_site_label_4
_geom_torsion
C6 C1 C2 F1 -179.3(2)
I1 C1 C2 F1 1.3(3)
C6 C1 C2 C3 0.8(4)
I1 C1 C2 C3 -178.6(2)
F1 C2 C3 C4 179.3(3)
C1 C2 C3 C4 -0.8(4)
C2 C3 C4 C5 -0.4(4)
C3 C4 C5 C6 1.4(4)
C4 C5 C6 F2 179.3(2)
C4 C5 C6 C1 -1.4(4)
C2 C1 C6 F2 179.7(2)
I1 C1 C6 F2 -0.9(3)
C2 C1 C6 C5 0.3(4)
I1 C1 C6 C5 179.7(2)
C12 C7 C8 F3 179.9(2)
I2 C7 C8 F3 -3.6(3)
C12 C7 C8 C9 -0.4(4)
I2 C7 C8 C9 176.1(2)
F3 C8 C9 C10 180.0(2)
C7 C8 C9 C10 0.3(4)
C8 C9 C10 C11 0.1(4)
C9 C10 C11 C12 -0.2(4)
C10 C11 C12 F4 -178.6(2)
C10 C11 C12 C7 0.1(4)
C8 C7 C12 F4 178.9(2)
I2 C7 C12 F4 2.5(3)
C8 C7 C12 C11 0.2(4)
I2 C7 C12 C11 -176.2(2)
C16 N1 C13 C14 -59.3(3)
C17 N1 C13 C14 59.3(3)
C18 N2 C14 C13 -59.2(3)
C15 N2 C14 C13 59.0(3)
N1 C13 C14 N2 0.3(3)
C18 N2 C15 C16 56.5(4)
C14 N2 C15 C16 -60.4(4)
C13 N1 C16 C15 57.7(3)
C17 N1 C16 C15 -60.2(3)
N2 C15 C16 N1 2.2(4)
C13 N1 C17 C18 -59.4(3)
C16 N1 C17 C18 58.9(3)
C14 N2 C18 C17 59.0(3)
C15 N2 C18 C17 -57.8(4)
N1 C17 C18 N2 0.1(4)
